data_7062672
loop_
_publ_author_name
'Schumann, Erik'
'B\"ohme, Uwe'
'Brendler, Erica'
'Mertens, Florian'

_publ_section_title
;
 Syntheses and ligand exchange experiments of N,N-dialkylcarbamate bridged
 {Al3(\m3-O)}7+ complexes
;
_journal_issue 36
_journal_name_full 'New Journal of Chemistry'
_journal_page_first 16981
_journal_page_last 16992
_journal_paper_doi 10.1039/D3NJ02389C
_journal_volume 47
_journal_year 2023
_chemical_formula_moiety 'C51 H93 Al3 N9 O13, 11(C H Cl3), Cl'
_chemical_formula_sum 'C62 H104 Al3 Cl34 N9 O13'
_chemical_formula_weight 2469.78
_chemical_melting_point 470
_space_group_crystal_system hexagonal
_space_group_IT_number 173
_space_group_name_Hall 'P 6c'
_space_group_name_H-M_alt 'P 63'
_atom_sites_solution_hydrogens mixed
_atom_sites_solution_primary direct
_audit_creation_method SHELXL-2017/1
_audit_update_record
;
2023-04-19 deposited with the CCDC.	2023-08-09 downloaded from the CCDC.
;
_cell_angle_alpha 90
_cell_angle_beta 90
_cell_angle_gamma 120
_cell_formula_units_Z 2
_cell_length_a 15.2329(3)
_cell_length_b 15.2329(3)
_cell_length_c 27.0649(5)
_cell_measurement_reflns_used 31630
_cell_measurement_temperature 153(2)
_cell_measurement_theta_max 27.30
_cell_measurement_theta_min 2.68
_cell_volume 5438.79(18)
_computing_cell_refinement 'STOE X-AREA'
_computing_data_collection 'STOE X-AREA'
_computing_data_reduction 'STOE X-RED'
_computing_molecular_graphics 'ORTEP3 (Farrugia, 1997)'
_computing_publication_material 'SHELXL-2017/1 (Sheldrick, 2015b)'
_computing_structure_refinement 'SHELXL-2017/1 (Sheldrick, 2015b)'
_computing_structure_solution 'SHELXT (Sheldrick, 2015a)'
_diffrn_ambient_temperature 153
_diffrn_detector 'image plate (34 cm diameter)'
_diffrn_detector_area_resol_mean 6.67
_diffrn_detector_type STOE
_diffrn_measured_fraction_theta_full 0.997
_diffrn_measured_fraction_theta_max 0.996
_diffrn_measurement_details ' 343 frames, detector distance = 119 mm'
_diffrn_measurement_device '2-circle goniometer'
_diffrn_measurement_device_type 'STOE IPDS 2T'
_diffrn_measurement_method 'rotation method'
_diffrn_radiation_collimation '0.5 mm diameter, monocapillary'
_diffrn_radiation_monochromator 'plane graphite'
_diffrn_radiation_polarisn_norm 0
_diffrn_radiation_type 'Mo K\a'
_diffrn_radiation_wavelength 0.71073
_diffrn_reflns_av_R_equivalents 0.0338
_diffrn_reflns_av_unetI/netI 0.0149
_diffrn_reflns_Laue_measured_fraction_full 0.997
_diffrn_reflns_Laue_measured_fraction_max 0.996
_diffrn_reflns_limit_h_max 19
_diffrn_reflns_limit_h_min -19
_diffrn_reflns_limit_k_max 19
_diffrn_reflns_limit_k_min -19
_diffrn_reflns_limit_l_max 34
_diffrn_reflns_limit_l_min -31
_diffrn_reflns_number 65373
_diffrn_reflns_point_group_measured_fraction_full 0.997
_diffrn_reflns_point_group_measured_fraction_max 0.996
_diffrn_reflns_theta_full 25.242
_diffrn_reflns_theta_max 27.271
_diffrn_reflns_theta_min 2.674
_diffrn_source 'sealed X-ray tube, 12 x 0.4 mm long-fine focus'
_diffrn_source_current 40
_diffrn_source_power 2.000
_diffrn_source_voltage 50
_exptl_absorpt_coefficient_mu 0.924
_exptl_absorpt_correction_T_max 0.8573
_exptl_absorpt_correction_T_min 0.7510
_exptl_absorpt_correction_type integration
_exptl_absorpt_process_details 'X-RED; Stoe, 2009'
_exptl_crystal_colour Yellow
_exptl_crystal_density_diffrn 1.508
_exptl_crystal_description Prism
_exptl_crystal_F_000 2520
_exptl_crystal_size_max 0.450
_exptl_crystal_size_mid 0.400
_exptl_crystal_size_min 0.350
_refine_diff_density_max 0.290
_refine_diff_density_min -0.215
_refine_diff_density_rms 0.040
_refine_ls_abs_structure_details
;
 Refined as an inversion twin. 
 Flack test results are ambiguous with a Flack parameter 
 of 0.46(5). Therefore, the absolute structure parameter
 was removed from the CIF.
;
_refine_ls_extinction_method none
_refine_ls_goodness_of_fit_ref 1.099
_refine_ls_hydrogen_treatment mixed
_refine_ls_matrix_type full
_refine_ls_number_parameters 452
_refine_ls_number_reflns 7788
_refine_ls_number_restraints 17
_refine_ls_restrained_S_all 1.101
_refine_ls_R_factor_all 0.0336
_refine_ls_R_factor_gt 0.0277
_refine_ls_shift/su_max 0.000
_refine_ls_shift/su_mean 0.000
_refine_ls_structure_factor_coef Fsqd
_refine_ls_weighting_details 'w=1/[\s^2^(Fo^2^)+(0.0223P)^2^+2.0308P] where P=(Fo^2^+2Fc^2^)/3'
_refine_ls_weighting_scheme calc
_refine_ls_wR_factor_gt 0.0588
_refine_ls_wR_factor_ref 0.0637
_reflns_Friedel_coverage 0.959
_reflns_Friedel_fraction_full 0.998
_reflns_Friedel_fraction_max 0.996
_reflns_number_gt 7178
_reflns_number_total 7788
_reflns_threshold_expression 'I > 2\s(I)'
_cod_data_source_file d3nj02389c2.cif
_cod_data_source_block ES0114h_k2
_cod_depositor_comments 'Adding full bibliography for 7062672--7062674.cif.'
_cod_original_cell_volume 5438.8(2)
_cod_database_code 7062672
_shelx_shelxl_version_number 2017/1
_shelx_space_group_comment
;
The symmetry employed for this shelxl refinement is uniquely defined
by the following loop, which should always be used as a source of
symmetry information in preference to the above space-group names.
They are only intended as comments.
;
_shelx_estimated_absorpt_t_min 0.681
_shelx_estimated_absorpt_t_max 0.738

loop_
_space_group_symop_operation_xyz
'x, y, z'
'-y, x-y, z'
'-x+y, -x, z'
'-x, -y, z+1/2'
'y, -x+y, z+1/2'
'x-y, x, z+1/2'

loop_
_atom_site_label
_atom_site_type_symbol
_atom_site_fract_x
_atom_site_fract_y
_atom_site_fract_z
_atom_site_U_iso_or_equiv
_atom_site_adp_type
_atom_site_occupancy
_atom_site_site_symmetry_order
_atom_site_calc_flag
_atom_site_refinement_flags_posn
_atom_site_refinement_flags_adp
_atom_site_refinement_flags_occupancy
_atom_site_disorder_assembly
_atom_site_disorder_group
Cl1 Cl 1.000000 1.000000 0.33515(5) 0.0334(2) Uani 1 3 d S T P . .
Al1 Al 0.76331(5) 0.46608(5) 0.57587(3) 0.02100(14) Uani 1 1 d . . . . .
O1 O 0.82498(14) 0.45447(13) 0.63491(7) 0.0247(4) Uani 1 1 d . . . . .
O2 O 0.82069(13) 0.30831(13) 0.61644(7) 0.0249(4) Uani 1 1 d . . . . .
O3 O 0.71542(13) 0.49684(13) 0.51777(7) 0.0258(4) Uani 1 1 d . . . . .
O4 O 0.54829(13) 0.40608(13) 0.53487(7) 0.0243(4) Uani 1 1 d . . . . .
O5 O 0.666667 0.333333 0.57542(11) 0.0213(6) Uani 1 3 d S T P . .
N2 N 0.9040(2) 0.39705(19) 0.68407(9) 0.0343(6) Uani 1 1 d . . . . .
N3 N 0.60245(18) 0.48946(19) 0.46224(9) 0.0314(5) Uani 1 1 d . . . . .
C1 C 0.84678(19) 0.3854(2) 0.64395(10) 0.0235(5) Uani 1 1 d . . . . .
C2 C 0.6224(2) 0.46259(19) 0.50644(10) 0.0241(5) Uani 1 1 d . . . . .
N1 N 0.87570(16) 0.61992(16) 0.58205(12) 0.0328(5) Uani 1 1 d D . . . .
H1 H 0.869(3) 0.632(3) 0.6190(16) 0.049 Uiso 1 1 d . U . . .
C3A C 0.8627(7) 0.6999(6) 0.5587(5) 0.035(2) Uani 0.761(10) 1 d D . P A 1
H3A H 0.791233 0.682748 0.562499 0.042 Uiso 0.761(10) 1 calc R U P A 1
H3B H 0.876778 0.701432 0.522919 0.042 Uiso 0.761(10) 1 calc R U P A 1
C4A C 0.9308(4) 0.8045(4) 0.5801(3) 0.0433(14) Uani 0.761(10) 1 d D . P A 1
H4A H 0.907751 0.807226 0.613959 0.052 Uiso 0.761(10) 1 calc R U P A 1
H4B H 0.924678 0.855237 0.559812 0.052 Uiso 0.761(10) 1 calc R U P A 1
C5A C 1.0420(4) 0.8322(3) 0.5819(2) 0.0405(12) Uani 0.761(10) 1 d D . P A 1
H5A H 1.069247 0.842347 0.547869 0.049 Uiso 0.761(10) 1 calc R U P A 1
H5B H 1.081723 0.896559 0.600212 0.049 Uiso 0.761(10) 1 calc R U P A 1
C6A C 1.0532(7) 0.7491(7) 0.6070(5) 0.0387(18) Uani 0.761(10) 1 d D . P A 1
H6A H 1.037710 0.747416 0.642628 0.046 Uiso 0.761(10) 1 calc R U P A 1
H6B H 1.124088 0.764053 0.603777 0.046 Uiso 0.761(10) 1 calc R U P A 1
C7A C 0.9821(3) 0.6464(3) 0.5840(2) 0.0309(11) Uani 0.761(10) 1 d D . P A 1
H7A H 1.005476 0.645492 0.549978 0.037 Uiso 0.761(10) 1 calc R U P A 1
H7B H 0.987028 0.593556 0.603122 0.037 Uiso 0.761(10) 1 calc R U P A 1
C3B C 0.8429(19) 0.6925(15) 0.5648(15) 0.031(7) Uani 0.239(10) 1 d D U P A 2
H3C H 0.797204 0.695169 0.589974 0.037 Uiso 0.239(10) 1 calc R U P A 2
H3D H 0.803217 0.665520 0.533996 0.037 Uiso 0.239(10) 1 calc R U P A 2
C4B C 0.9291(13) 0.8010(12) 0.5549(7) 0.039(4) Uani 0.239(10) 1 d D . P A 2
H4C H 0.963663 0.802672 0.523620 0.047 Uiso 0.239(10) 1 calc R U P A 2
H4D H 0.900727 0.846612 0.551258 0.047 Uiso 0.239(10) 1 calc R U P A 2
C5B C 1.0046(16) 0.8378(12) 0.5965(7) 0.049(5) Uani 0.239(10) 1 d D . P A 2
H5C H 0.971600 0.839747 0.627690 0.059 Uiso 0.239(10) 1 calc R U P A 2
H5D H 1.060952 0.906945 0.589387 0.059 Uiso 0.239(10) 1 calc R U P A 2
C6B C 1.044(2) 0.7645(17) 0.6013(19) 0.052(10) Uani 0.239(10) 1 d D . P A 2
H6C H 1.094759 0.786774 0.628375 0.063 Uiso 0.239(10) 1 calc R U P A 2
H6D H 1.078722 0.764245 0.570223 0.063 Uiso 0.239(10) 1 calc R U P A 2
C7B C 0.9576(10) 0.6580(9) 0.6119(6) 0.032(4) Uani 0.239(10) 1 d D . P A 2
H7C H 0.985016 0.611270 0.610956 0.039 Uiso 0.239(10) 1 calc R U P A 2
H7D H 0.934215 0.657224 0.646161 0.039 Uiso 0.239(10) 1 calc R U P A 2
C8 C 0.9245(2) 0.4744(2) 0.72127(11) 0.0344(6) Uani 1 1 d . . . . .
H8A H 0.910050 0.525967 0.707410 0.041 Uiso 1 1 calc R U . . .
H8B H 0.996978 0.508652 0.730752 0.041 Uiso 1 1 calc R U . . .
C9 C 0.8591(3) 0.4262(3) 0.76644(13) 0.0447(8) Uani 1 1 d . . . . .
H9A H 0.786976 0.399414 0.757746 0.054 Uiso 1 1 calc R U . . .
H9B H 0.877394 0.478126 0.792504 0.054 Uiso 1 1 calc R U . . .
C10 C 0.8734(3) 0.3400(3) 0.78610(13) 0.0518(9) Uani 1 1 d . . . . .
H10A H 0.942842 0.368457 0.799568 0.062 Uiso 1 1 calc R U . . .
H10B H 0.824881 0.305029 0.813336 0.062 Uiso 1 1 calc R U . . .
C11 C 0.8571(3) 0.2638(2) 0.74580(14) 0.0439(8) Uani 1 1 d . . . . .
H11A H 0.874052 0.213299 0.758658 0.053 Uiso 1 1 calc R U . . .
H11B H 0.784823 0.227499 0.735873 0.053 Uiso 1 1 calc R U . . .
C12 C 0.9225(2) 0.3166(2) 0.70134(12) 0.0359(7) Uani 1 1 d . . . . .
H12A H 0.994812 0.345977 0.710255 0.043 Uiso 1 1 calc R U . . .
H12B H 0.906915 0.266754 0.674497 0.043 Uiso 1 1 calc R U . . .
C13 C 0.4997(2) 0.4563(3) 0.44514(11) 0.0361(7) Uani 1 1 d . . . . .
H13A H 0.488425 0.514904 0.444414 0.043 Uiso 1 1 calc R U . . .
H13B H 0.450258 0.405533 0.468438 0.043 Uiso 1 1 calc R U . . .
C14 C 0.4826(2) 0.4100(3) 0.39381(13) 0.0460(8) Uani 1 1 d . . . . .
H14A H 0.415137 0.394625 0.381583 0.055 Uiso 1 1 calc R U . . .
H14B H 0.483592 0.345619 0.395555 0.055 Uiso 1 1 calc R U . . .
C15 C 0.5639(3) 0.4817(4) 0.35787(14) 0.0626(12) Uani 1 1 d . . . . .
H15A H 0.558006 0.543009 0.352995 0.075 Uiso 1 1 calc R U . . .
H15B H 0.554228 0.447948 0.325459 0.075 Uiso 1 1 calc R U . . .
C16 C 0.6685(3) 0.5119(4) 0.37818(13) 0.0556(10) Uani 1 1 d . . . . .
H16A H 0.676392 0.451328 0.380241 0.067 Uiso 1 1 calc R U . . .
H16B H 0.721214 0.561120 0.355514 0.067 Uiso 1 1 calc R U . . .
C17 C 0.6826(2) 0.5586(3) 0.42861(12) 0.0396(7) Uani 1 1 d . . . . .
H17A H 0.749413 0.574512 0.442015 0.048 Uiso 1 1 calc R U . . .
H17B H 0.681289 0.622783 0.426010 0.048 Uiso 1 1 calc R U . . .
C18 C 0.333333 0.666667 0.7134(4) 0.074(2) Uani 1 3 d S T P . .
H18 H 0.333332 0.666666 0.676452 0.088 Uiso 1 3 calc R U P . .
Cl2 Cl 0.45828(12) 0.74258(14) 0.73377(7) 0.1109(6) Uani 1 1 d . . . . .
C19 C 0.333333 0.666667 0.4279(3) 0.0587(17) Uani 1 3 d S T P . .
H19 H 0.333334 0.666668 0.464868 0.070 Uiso 1 3 calc R U P B 3
Cl3A Cl 0.2506(8) 0.5416(5) 0.4090(3) 0.084(3) Uani 0.72(8) 1 d . . P C 3
Cl3B Cl 0.273(6) 0.548(3) 0.4046(14) 0.128(8) Uani 0.28(8) 1 d . . P C 4
C20 C 0.5108(3) 0.6056(3) 0.56209(16) 0.0523(9) Uani 1 1 d . . . . .
H20A H 0.522045 0.546353 0.563097 0.063 Uiso 0.59(4) 1 calc R U P D 5
H20B H 0.530544 0.552117 0.562210 0.063 Uiso 0.41(4) 1 calc R U P D 6
Cl4A Cl 0.5121(8) 0.6486(8) 0.6246(4) 0.0713(16) Uani 0.59(4) 1 d . . P D 5
Cl5A Cl 0.3886(5) 0.5657(5) 0.5384(3) 0.0585(14) Uani 0.59(4) 1 d . . P D 5
Cl6A Cl 0.6061(7) 0.7026(5) 0.5236(3) 0.0499(14) Uani 0.59(4) 1 d . . P D 5
Cl4B Cl 0.5258(17) 0.6497(10) 0.6188(8) 0.086(4) Uani 0.41(4) 1 d . . P D 6
Cl5B Cl 0.3878(9) 0.5502(17) 0.5376(4) 0.079(2) Uani 0.41(4) 1 d . . P D 6
Cl6B Cl 0.5942(13) 0.6999(9) 0.5259(5) 0.080(4) Uani 0.41(4) 1 d . . P D 6
C21 C 0.1077(2) 0.2053(2) 0.40806(13) 0.0385(7) Uani 1 1 d . . . . .
H21 H 0.104892 0.146790 0.389881 0.046 Uiso 1 1 calc R U . . .
Cl7 Cl 0.22612(7) 0.27283(9) 0.43746(4) 0.0645(3) Uani 1 1 d . . . . .
Cl8 Cl 0.00999(7) 0.15813(7) 0.45202(4) 0.0558(2) Uani 1 1 d . . . . .
Cl9 Cl 0.09266(8) 0.28364(7) 0.36528(4) 0.0537(2) Uani 1 1 d . . . . .
C22 C 0.9136(3) 0.1264(3) 0.26818(13) 0.0423(7) Uani 1 1 d . . . . .
H22 H 0.965997 0.118840 0.286905 0.051 Uiso 1 1 calc R U . . .
Cl10 Cl 0.80661(7) 0.08742(7) 0.30658(4) 0.0555(2) Uani 1 1 d . . . . .
Cl11 Cl 0.96460(8) 0.25541(7) 0.25238(4) 0.0637(3) Uani 1 1 d . . . . .
Cl12 Cl 0.88056(8) 0.05007(9) 0.21515(4) 0.0607(2) Uani 1 1 d . . . . .

loop_
_atom_site_aniso_label
_atom_site_aniso_U_11
_atom_site_aniso_U_22
_atom_site_aniso_U_33
_atom_site_aniso_U_23
_atom_site_aniso_U_13
_atom_site_aniso_U_12
Cl1 0.0339(3) 0.0339(3) 0.0324(6) 0.000 0.000 0.01695(17)
Al1 0.0219(3) 0.0213(3) 0.0195(3) 0.0004(3) 0.0002(3) 0.0106(3)
O1 0.0286(9) 0.0233(9) 0.0231(9) -0.0013(7) -0.0030(7) 0.0136(8)
O2 0.0263(9) 0.0251(9) 0.0248(10) -0.0033(7) -0.0030(7) 0.0139(8)
O3 0.0237(9) 0.0286(9) 0.0228(10) 0.0037(7) -0.0001(7) 0.0114(7)
O4 0.0247(9) 0.0274(9) 0.0222(9) 0.0020(7) 0.0013(7) 0.0142(7)
O5 0.0223(8) 0.0223(8) 0.0193(15) 0.000 0.000 0.0111(4)
N2 0.0463(15) 0.0351(13) 0.0297(14) -0.0079(10) -0.0135(11) 0.0265(12)
N3 0.0276(12) 0.0376(13) 0.0244(13) 0.0099(10) -0.0003(9) 0.0129(10)
C1 0.0215(11) 0.0257(12) 0.0219(13) 0.0003(10) -0.0006(10) 0.0107(10)
C2 0.0289(13) 0.0235(12) 0.0219(13) 0.0004(10) 0.0005(10) 0.0147(11)
N1 0.0264(11) 0.0235(10) 0.0485(16) 0.0004(11) -0.0003(11) 0.0125(9)
C3A 0.035(3) 0.028(3) 0.042(4) 0.006(2) -0.001(4) 0.015(2)
C4A 0.046(3) 0.025(2) 0.059(4) 0.002(3) 0.001(3) 0.019(2)
C5A 0.040(3) 0.026(2) 0.044(3) 0.002(2) 0.001(2) 0.008(2)
C6A 0.036(3) 0.030(3) 0.043(4) -0.003(3) -0.009(3) 0.011(3)
C7A 0.0238(17) 0.0246(17) 0.041(3) -0.0027(18) -0.0025(17) 0.0094(14)
C3B 0.042(12) 0.012(7) 0.036(10) 0.007(6) 0.007(7) 0.013(7)
C4B 0.049(9) 0.031(7) 0.038(10) 0.004(8) 0.010(8) 0.020(6)
C5B 0.041(11) 0.031(8) 0.063(12) 0.018(7) 0.015(9) 0.009(7)
C6B 0.025(10) 0.043(15) 0.064(16) 0.017(11) -0.009(9) -0.001(9)
C7B 0.043(7) 0.027(6) 0.028(8) -0.010(5) -0.014(6) 0.018(5)
C8 0.0406(16) 0.0339(15) 0.0310(15) -0.0088(12) -0.0134(12) 0.0203(13)
C9 0.054(2) 0.056(2) 0.0355(18) -0.0067(15) -0.0042(14) 0.0360(18)
C10 0.066(2) 0.062(2) 0.0366(19) 0.0120(16) 0.0102(16) 0.039(2)
C11 0.0383(16) 0.0376(16) 0.055(2) 0.0048(15) -0.0059(15) 0.0183(14)
C12 0.0467(17) 0.0379(16) 0.0330(16) -0.0065(12) -0.0146(13) 0.0287(14)
C13 0.0306(14) 0.0501(17) 0.0292(16) 0.0069(13) -0.0024(12) 0.0214(13)
C14 0.0339(16) 0.064(2) 0.0339(18) -0.0031(15) -0.0071(13) 0.0195(16)
C15 0.047(2) 0.101(3) 0.0256(18) 0.0044(19) -0.0040(15) 0.026(2)
C16 0.0398(18) 0.084(3) 0.0291(18) 0.0109(17) 0.0060(14) 0.0210(19)
C17 0.0345(16) 0.0421(17) 0.0309(16) 0.0153(13) -0.0005(12) 0.0106(13)
C18 0.071(3) 0.071(3) 0.079(6) 0.000 0.000 0.0354(16)
Cl2 0.0774(9) 0.1174(12) 0.1182(14) -0.0499(11) -0.0103(8) 0.0340(9)
C19 0.065(3) 0.065(3) 0.046(4) 0.000 0.000 0.0326(14)
Cl3A 0.086(3) 0.061(2) 0.076(4) -0.015(3) 0.0267(16) 0.0166(17)
Cl3B 0.128(16) 0.088(9) 0.140(14) -0.056(9) 0.033(10) 0.033(9)
C20 0.053(2) 0.0471(19) 0.066(3) 0.0036(17) 0.0057(17) 0.0316(17)
Cl4A 0.093(3) 0.096(4) 0.045(2) 0.0069(18) 0.0032(19) 0.062(2)
Cl5A 0.0454(17) 0.044(2) 0.092(4) 0.0212(19) 0.0068(17) 0.0264(12)
Cl6A 0.0452(17) 0.0396(18) 0.059(2) 0.0060(15) 0.0093(15) 0.0172(12)
Cl4B 0.141(9) 0.068(4) 0.051(4) 0.010(2) 0.008(4) 0.052(4)
Cl5B 0.054(3) 0.110(6) 0.074(5) -0.016(4) 0.001(3) 0.042(4)
Cl6B 0.064(4) 0.066(4) 0.098(6) -0.016(4) 0.025(3) 0.023(3)
C21 0.0354(16) 0.0355(16) 0.0391(18) -0.0053(13) 0.0002(13) 0.0137(13)
Cl7 0.0417(5) 0.0702(6) 0.0611(6) -0.0035(5) -0.0132(4) 0.0125(4)
Cl8 0.0511(5) 0.0529(5) 0.0551(6) 0.0038(4) 0.0175(4) 0.0198(4)
Cl9 0.0666(6) 0.0551(5) 0.0436(5) 0.0035(4) -0.0004(4) 0.0335(5)
C22 0.0408(17) 0.0403(17) 0.0436(19) 0.0052(14) -0.0040(14) 0.0187(14)
Cl10 0.0480(5) 0.0498(5) 0.0623(6) -0.0022(4) 0.0082(4) 0.0197(4)
Cl11 0.0640(6) 0.0457(5) 0.0667(7) 0.0174(4) -0.0105(5) 0.0163(4)
Cl12 0.0567(5) 0.0720(6) 0.0520(6) -0.0120(5) -0.0056(4) 0.0312(5)

loop_
_atom_type_symbol
_atom_type_description
_atom_type_scat_dispersion_real
_atom_type_scat_dispersion_imag
_atom_type_scat_source
C C 0.0033 0.0016 'International Tables Vol C Tables 4.2.6.8 and 6.1.1.4'
H H 0.0000 0.0000 'International Tables Vol C Tables 4.2.6.8 and 6.1.1.4'
N N 0.0061 0.0033 'International Tables Vol C Tables 4.2.6.8 and 6.1.1.4'
O O 0.0106 0.0060 'International Tables Vol C Tables 4.2.6.8 and 6.1.1.4'
Al Al 0.0645 0.0514 'International Tables Vol C Tables 4.2.6.8 and 6.1.1.4'
Cl Cl 0.1484 0.1585 'International Tables Vol C Tables 4.2.6.8 and 6.1.1.4'

loop_
_exptl_crystal_face_index_h
_exptl_crystal_face_index_k
_exptl_crystal_face_index_l
_exptl_crystal_face_perp_dist
30 7 0 0.1200
3 30 -5 0.1297
9 2 30 0.1680
15 -13 2 0.2277
17 -13 -30 0.2347
10 3 -30 0.1931
-1 5 10 0.2031
-10 -3 0 0.1222
-6 -30 -1 0.1302
-2 -1 -6 0.1588
-10 7 -30 0.2070
-5 4 0 0.2318
-8 6 15 0.2562
-7 -14 30 0.1658

loop_
_geom_angle_atom_site_label_1
_geom_angle_atom_site_label_2
_geom_angle_atom_site_label_3
_geom_angle
_geom_angle_site_symmetry_1
_geom_angle_site_symmetry_3
_geom_angle_publ_flag
O5 Al1 O3 94.14(10) . . ?
O5 Al1 O1 93.74(10) . . ?
O3 Al1 O1 172.11(9) . . ?
O5 Al1 O2 96.92(8) . 2_655 ?
O3 Al1 O2 91.39(9) . 2_655 ?
O1 Al1 O2 87.22(8) . 2_655 ?
O5 Al1 O4 96.10(8) . 3_665 ?
O3 Al1 O4 87.22(9) . 3_665 ?
O1 Al1 O4 92.39(8) . 3_665 ?
O2 Al1 O4 166.97(8) 2_655 3_665 ?
O5 Al1 N1 175.83(14) . . ?
O3 Al1 N1 89.43(10) . . ?
O1 Al1 N1 82.68(10) . . ?
O2 Al1 N1 80.82(9) 2_655 . ?
O4 Al1 N1 86.21(9) 3_665 . ?
C1 O1 Al1 125.53(17) . . ?
C1 O2 Al1 129.18(16) . 3_665 ?
C2 O3 Al1 125.82(17) . . ?
C2 O4 Al1 127.69(16) . 2_655 ?
Al1 O5 Al1 119.997(3) 2_655 . ?
Al1 O5 Al1 119.995(3) 2_655 3_665 ?
Al1 O5 Al1 119.995(3) . 3_665 ?
C1 N2 C8 121.7(2) . . ?
C1 N2 C12 122.0(2) . . ?
C8 N2 C12 113.7(2) . . ?
C2 N3 C13 122.9(2) . . ?
C2 N3 C17 122.5(2) . . ?
C13 N3 C17 114.6(2) . . ?
O2 C1 O1 123.9(2) . . ?
O2 C1 N2 118.3(2) . . ?
O1 C1 N2 117.7(2) . . ?
O3 C2 O4 123.8(2) . . ?
O3 C2 N3 117.5(2) . . ?
O4 C2 N3 118.7(2) . . ?
C7A N1 C3A 112.1(5) . . ?
C7B N1 C3B 116.6(12) . . ?
C7B N1 Al1 126.0(5) . . ?
C7A N1 Al1 118.79(19) . . ?
C3A N1 Al1 121.1(4) . . ?
C3B N1 Al1 114.3(9) . . ?
C7B N1 H1 60(2) . . ?
C7A N1 H1 97(2) . . ?
C3A N1 H1 101(2) . . ?
C3B N1 H1 94(3) . . ?
Al1 N1 H1 100(2) . . ?
N1 C3A C4A 113.7(6) . . ?
N1 C3A H3A 108.8 . . ?
C4A C3A H3A 108.8 . . ?
N1 C3A H3B 108.8 . . ?
C4A C3A H3B 108.8 . . ?
H3A C3A H3B 107.7 . . ?
C3A C4A C5A 112.6(6) . . ?
C3A C4A H4A 109.1 . . ?
C5A C4A H4A 109.1 . . ?
C3A C4A H4B 109.1 . . ?
C5A C4A H4B 109.1 . . ?
H4A C4A H4B 107.8 . . ?
C6A C5A C4A 110.8(6) . . ?
C6A C5A H5A 109.5 . . ?
C4A C5A H5A 109.5 . . ?
C6A C5A H5B 109.5 . . ?
C4A C5A H5B 109.5 . . ?
H5A C5A H5B 108.1 . . ?
C5A C6A C7A 110.8(7) . . ?
C5A C6A H6A 109.5 . . ?
C7A C6A H6A 109.5 . . ?
C5A C6A H6B 109.5 . . ?
C7A C6A H6B 109.5 . . ?
H6A C6A H6B 108.1 . . ?
N1 C7A C6A 114.7(5) . . ?
N1 C7A H7A 108.6 . . ?
C6A C7A H7A 108.6 . . ?
N1 C7A H7B 108.6 . . ?
C6A C7A H7B 108.6 . . ?
H7A C7A H7B 107.6 . . ?
N1 C3B C4B 115.3(16) . . ?
N1 C3B H3C 108.4 . . ?
C4B C3B H3C 108.4 . . ?
N1 C3B H3D 108.4 . . ?
C4B C3B H3D 108.4 . . ?
H3C C3B H3D 107.5 . . ?
C5B C4B C3B 110.7(18) . . ?
C5B C4B H4C 109.5 . . ?
C3B C4B H4C 109.5 . . ?
C5B C4B H4D 109.5 . . ?
C3B C4B H4D 109.5 . . ?
H4C C4B H4D 108.1 . . ?
C4B C5B C6B 108(2) . . ?
C4B C5B H5C 110.2 . . ?
C6B C5B H5C 110.2 . . ?
C4B C5B H5D 110.2 . . ?
C6B C5B H5D 110.2 . . ?
H5C C5B H5D 108.5 . . ?
C5B C6B C7B 110.1(19) . . ?
C5B C6B H6C 109.6 . . ?
C7B C6B H6C 109.6 . . ?
C5B C6B H6D 109.6 . . ?
C7B C6B H6D 109.6 . . ?
H6C C6B H6D 108.1 . . ?
N1 C7B C6B 117.9(17) . . ?
N1 C7B H1 47(2) . . ?
C6B C7B H1 127(2) . . ?
N1 C7B H7C 107.8 . . ?
C6B C7B H7C 107.8 . . ?
H1 C7B H7C 124.8 . . ?
N1 C7B H7D 107.8 . . ?
C6B C7B H7D 107.8 . . ?
H1 C7B H7D 61.1 . . ?
H7C C7B H7D 107.2 . . ?
N2 C8 C9 110.0(3) . . ?
N2 C8 H8A 109.7 . . ?
C9 C8 H8A 109.7 . . ?
N2 C8 H8B 109.7 . . ?
C9 C8 H8B 109.7 . . ?
H8A C8 H8B 108.2 . . ?
C8 C9 C10 110.7(3) . . ?
C8 C9 H9A 109.5 . . ?
C10 C9 H9A 109.5 . . ?
C8 C9 H9B 109.5 . . ?
C10 C9 H9B 109.5 . . ?
H9A C9 H9B 108.1 . . ?
C11 C10 C9 111.5(3) . . ?
C11 C10 H10A 109.3 . . ?
C9 C10 H10A 109.3 . . ?
C11 C10 H10B 109.3 . . ?
C9 C10 H10B 109.3 . . ?
H10A C10 H10B 108.0 . . ?
C12 C11 C10 110.7(3) . . ?
C12 C11 H11A 109.5 . . ?
C10 C11 H11A 109.5 . . ?
C12 C11 H11B 109.5 . . ?
C10 C11 H11B 109.5 . . ?
H11A C11 H11B 108.1 . . ?
N2 C12 C11 110.3(3) . . ?
N2 C12 H12A 109.6 . . ?
C11 C12 H12A 109.6 . . ?
N2 C12 H12B 109.6 . . ?
C11 C12 H12B 109.6 . . ?
H12A C12 H12B 108.1 . . ?
N3 C13 C14 110.8(3) . . ?
N3 C13 H13A 109.5 . . ?
C14 C13 H13A 109.5 . . ?
N3 C13 H13B 109.5 . . ?
C14 C13 H13B 109.5 . . ?
H13A C13 H13B 108.1 . . ?
C13 C14 C15 111.2(3) . . ?
C13 C14 H14A 109.4 . . ?
C15 C14 H14A 109.4 . . ?
C13 C14 H14B 109.4 . . ?
C15 C14 H14B 109.4 . . ?
H14A C14 H14B 108.0 . . ?
C14 C15 C16 109.8(3) . . ?
C14 C15 H15A 109.7 . . ?
C16 C15 H15A 109.7 . . ?
C14 C15 H15B 109.7 . . ?
C16 C15 H15B 109.7 . . ?
H15A C15 H15B 108.2 . . ?
C17 C16 C15 110.5(3) . . ?
C17 C16 H16A 109.6 . . ?
C15 C16 H16A 109.6 . . ?
C17 C16 H16B 109.6 . . ?
C15 C16 H16B 109.6 . . ?
H16A C16 H16B 108.1 . . ?
N3 C17 C16 110.7(3) . . ?
N3 C17 H17A 109.5 . . ?
C16 C17 H17A 109.5 . . ?
N3 C17 H17B 109.5 . . ?
C16 C17 H17B 109.5 . . ?
H17A C17 H17B 108.1 . . ?
Cl2 C18 Cl2 110.6(3) 2_665 3_565 ?
Cl2 C18 Cl2 110.6(3) 2_665 . ?
Cl2 C18 Cl2 110.6(3) 3_565 . ?
Cl2 C18 H18 108.4 2_665 . ?
Cl2 C18 H18 108.4 3_565 . ?
Cl2 C18 H18 108.4 . . ?
Cl3B C19 Cl3B 106.9(16) 3_565 2_665 ?
Cl3B C19 Cl3B 106.9(17) 3_565 . ?
Cl3B C19 Cl3B 106.9(16) 2_665 . ?
Cl3A C19 Cl3A 111.9(3) 3_565 2_665 ?
Cl3A C19 Cl3A 111.9(3) 3_565 . ?
Cl3A C19 Cl3A 111.9(3) 2_665 . ?
Cl3A C19 H19 107.0 3_565 . ?
Cl3A C19 H19 107.0 2_665 . ?
Cl3A C19 H19 107.0 . . ?
Cl4B C20 Cl6B 107.7(8) . . ?
Cl4B C20 Cl5B 116.5(11) . . ?
Cl6B C20 Cl5B 111.2(6) . . ?
Cl5A C20 Cl6A 110.6(4) . . ?
Cl5A C20 Cl4A 106.5(5) . . ?
Cl6A C20 Cl4A 112.7(5) . . ?
Cl5A C20 H20A 109.0 . . ?
Cl6A C20 H20A 109.0 . . ?
Cl4A C20 H20A 109.0 . . ?
Cl4B C20 H20B 107.0 . . ?
Cl6B C20 H20B 107.0 . . ?
Cl5B C20 H20B 107.0 . . ?
Cl8 C21 Cl7 110.18(19) . . ?
Cl8 C21 Cl9 110.64(18) . . ?
Cl7 C21 Cl9 110.18(18) . . ?
Cl8 C21 H21 108.6 . . ?
Cl7 C21 H21 108.6 . . ?
Cl9 C21 H21 108.6 . . ?
Cl12 C22 Cl10 110.34(19) . . ?
Cl12 C22 Cl11 111.10(19) . . ?
Cl10 C22 Cl11 109.6(2) . . ?
Cl12 C22 H22 108.6 . . ?
Cl10 C22 H22 108.6 . . ?
Cl11 C22 H22 108.6 . . ?

loop_
_geom_bond_atom_site_label_1
_geom_bond_atom_site_label_2
_geom_bond_distance
_geom_bond_site_symmetry_2
_geom_bond_publ_flag
Al1 O5 1.8110(7) . ?
Al1 O3 1.8885(19) . ?
Al1 O1 1.906(2) . ?
Al1 O2 1.9138(19) 2_655 ?
Al1 O4 1.9146(19) 3_665 ?
Al1 N1 2.107(2) . ?
O1 C1 1.275(3) . ?
O2 C1 1.275(3) . ?
O3 C2 1.278(3) . ?
O4 C2 1.279(3) . ?
N2 C1 1.348(3) . ?
N2 C8 1.460(4) . ?
N2 C12 1.464(4) . ?
N3 C2 1.348(3) . ?
N3 C13 1.459(4) . ?
N3 C17 1.464(4) . ?
N1 C7B 1.350(11) . ?
N1 C7A 1.463(4) . ?
N1 C3A 1.471(7) . ?
N1 C3B 1.497(18) . ?
N1 H1 1.03(4) . ?
C3A C4A 1.515(10) . ?
C3A H3A 0.9900 . ?
C3A H3B 0.9900 . ?
C4A C5A 1.528(8) . ?
C4A H4A 0.9900 . ?
C4A H4B 0.9900 . ?
C5A C6A 1.519(10) . ?
C5A H5A 0.9900 . ?
C5A H5B 0.9900 . ?
C6A C7A 1.522(9) . ?
C6A H6A 0.9900 . ?
C6A H6B 0.9900 . ?
C7A H7A 0.9900 . ?
C7A H7B 0.9900 . ?
C3B C4B 1.54(2) . ?
C3B H3C 0.9900 . ?
C3B H3D 0.9900 . ?
C4B C5B 1.503(19) . ?
C4B H4C 0.9900 . ?
C4B H4D 0.9900 . ?
C5B C6B 1.52(2) . ?
C5B H5C 0.9900 . ?
C5B H5D 0.9900 . ?
C6B C7B 1.52(2) . ?
C6B H6C 0.9900 . ?
C6B H6D 0.9900 . ?
C7B H1 1.22(4) . ?
C7B H7C 0.9900 . ?
C7B H7D 0.9900 . ?
C8 C9 1.515(5) . ?
C8 H8A 0.9900 . ?
C8 H8B 0.9900 . ?
C9 C10 1.531(5) . ?
C9 H9A 0.9900 . ?
C9 H9B 0.9900 . ?
C10 C11 1.519(5) . ?
C10 H10A 0.9900 . ?
C10 H10B 0.9900 . ?
C11 C12 1.512(5) . ?
C11 H11A 0.9900 . ?
C11 H11B 0.9900 . ?
C12 H12A 0.9900 . ?
C12 H12B 0.9900 . ?
C13 C14 1.520(5) . ?
C13 H13A 0.9900 . ?
C13 H13B 0.9900 . ?
C14 C15 1.523(5) . ?
C14 H14A 0.9900 . ?
C14 H14B 0.9900 . ?
C15 C16 1.524(5) . ?
C15 H15A 0.9900 . ?
C15 H15B 0.9900 . ?
C16 C17 1.504(5) . ?
C16 H16A 0.9900 . ?
C16 H16B 0.9900 . ?
C17 H17A 0.9900 . ?
C17 H17B 0.9900 . ?
C18 Cl2 1.750(4) 2_665 ?
C18 Cl2 1.750(4) 3_565 ?
C18 Cl2 1.750(4) . ?
C18 H18 1.0000 . ?
C19 Cl3B 1.69(3) 3_565 ?
C19 Cl3B 1.69(3) 2_665 ?
C19 Cl3B 1.69(3) . ?
C19 Cl3A 1.755(8) 3_565 ?
C19 Cl3A 1.755(8) 2_665 ?
C19 Cl3A 1.755(8) . ?
C19 H19 1.0000 . ?
C20 Cl4B 1.65(2) . ?
C20 Cl6B 1.677(15) . ?
C20 Cl5B 1.755(13) . ?
C20 Cl5A 1.765(8) . ?
C20 Cl6A 1.798(9) . ?
C20 Cl4A 1.812(12) . ?
C20 H20A 1.0000 . ?
C20 H20B 1.0000 . ?
C21 Cl8 1.755(3) . ?
C21 Cl7 1.757(3) . ?
C21 Cl9 1.758(4) . ?
C21 H21 1.0000 . ?
C22 Cl12 1.755(4) . ?
C22 Cl10 1.766(4) . ?
C22 Cl11 1.766(3) . ?
C22 H22 1.0000 . ?

loop_
_geom_hbond_atom_site_label_D
_geom_hbond_atom_site_label_H
_geom_hbond_atom_site_label_A
_geom_hbond_distance_DH
_geom_hbond_distance_HA
_geom_hbond_distance_DA
_geom_hbond_angle_DHA
_geom_hbond_site_symmetry_A
_geom_hbond_publ_flag
C3A^a H3A^a O2 0.99 2.69 3.154(10) 109.0 2_655 yes
C6A^a H6A^a Cl11 0.99 2.97 3.942(13) 167.2 4_765 yes
C7A^a H7B^a O1 0.99 2.47 3.029(4) 115.5 . yes
C3B^b H3D^b O3 0.99 2.27 2.91(3) 121.7 . yes
C4B^b H4D^b Cl8 0.99 2.85 3.339(18) 111.6 2_665 yes
C4B^b H4C^b Cl7 0.99 2.79 3.77(2) 170.8 3_665 yes
C14 H14A Cl7 0.99 2.95 3.587(4) 123.4 . yes
C20 H20A^e O4 1.00 2.48 3.442(4) 160.5 . yes
C21 H21 Cl1 1.00 2.48 3.352(3) 144.8 1_445 yes
C22 H22 Cl1 1.00 2.49 3.356(3) 145.0 1_545 yes

loop_
_geom_torsion_atom_site_label_1
_geom_torsion_atom_site_label_2
_geom_torsion_atom_site_label_3
_geom_torsion_atom_site_label_4
_geom_torsion
_geom_torsion_site_symmetry_1
_geom_torsion_site_symmetry_2
_geom_torsion_site_symmetry_3
_geom_torsion_site_symmetry_4
_geom_torsion_publ_flag
O5 Al1 O3 C2 40.4(2) . . . . ?
O2 Al1 O3 C2 -56.6(2) 2_655 . . . ?
O4 Al1 O3 C2 136.3(2) 3_665 . . . ?
N1 Al1 O3 C2 -137.4(2) . . . . ?
O3 Al1 O5 Al1 -57.32(19) . . . 2_655 ?
O1 Al1 O5 Al1 122.23(18) . . . 2_655 ?
O2 Al1 O5 Al1 34.6(2) 2_655 . . 2_655 ?
O4 Al1 O5 Al1 -144.97(17) 3_665 . . 2_655 ?
O3 Al1 O5 Al1 124.01(18) . . . 3_665 ?
O1 Al1 O5 Al1 -56.44(19) . . . 3_665 ?
O2 Al1 O5 Al1 -144.08(17) 2_655 . . 3_665 ?
O4 Al1 O5 Al1 36.4(2) 3_665 . . 3_665 ?
Al1 O2 C1 O1 -31.3(4) 3_665 . . . ?
Al1 O2 C1 N2 151.3(2) 3_665 . . . ?
Al1 O1 C1 O2 -7.4(4) . . . . ?
Al1 O1 C1 N2 170.03(19) . . . . ?
C8 N2 C1 O2 -170.8(3) . . . . ?
C12 N2 C1 O2 -10.4(4) . . . . ?
C8 N2 C1 O1 11.6(4) . . . . ?
C12 N2 C1 O1 172.0(3) . . . . ?
Al1 O3 C2 O4 4.0(4) . . . . ?
Al1 O3 C2 N3 -177.13(18) . . . . ?
Al1 O4 C2 O3 -40.3(4) 2_655 . . . ?
Al1 O4 C2 N3 140.9(2) 2_655 . . . ?
C13 N3 C2 O3 -179.4(3) . . . . ?
C17 N3 C2 O3 -2.6(4) . . . . ?
C13 N3 C2 O4 -0.5(4) . . . . ?
C17 N3 C2 O4 176.3(3) . . . . ?
C7A N1 C3A C4A -50.7(11) . . . . ?
Al1 N1 C3A C4A 160.8(6) . . . . ?
N1 C3A C4A C5A 51.3(12) . . . . ?
C3A C4A C5A C6A -51.4(11) . . . . ?
C4A C5A C6A C7A 51.5(11) . . . . ?
C3A N1 C7A C6A 52.4(9) . . . . ?
Al1 N1 C7A C6A -158.4(6) . . . . ?
C5A C6A C7A N1 -53.4(10) . . . . ?
C7B N1 C3B C4B 35(4) . . . . ?
Al1 N1 C3B C4B -163(2) . . . . ?
N1 C3B C4B C5B -46(4) . . . . ?
C3B C4B C5B C6B 58(3) . . . . ?
C4B C5B C6B C7B -60(4) . . . . ?
C3B N1 C7B C6B -38(3) . . . . ?
Al1 N1 C7B C6B 163.3(19) . . . . ?
C5B C6B C7B N1 51(4) . . . . ?
C1 N2 C8 C9 103.1(3) . . . . ?
C12 N2 C8 C9 -58.8(3) . . . . ?
N2 C8 C9 C10 54.6(4) . . . . ?
C8 C9 C10 C11 -53.1(4) . . . . ?
C9 C10 C11 C12 53.1(4) . . . . ?
C1 N2 C12 C11 -102.8(3) . . . . ?
C8 N2 C12 C11 59.0(3) . . . . ?
C10 C11 C12 N2 -54.8(3) . . . . ?
C2 N3 C13 C14 -128.6(3) . . . . ?
C17 N3 C13 C14 54.4(4) . . . . ?
N3 C13 C14 C15 -53.3(4) . . . . ?
C13 C14 C15 C16 55.0(5) . . . . ?
C14 C15 C16 C17 -56.5(5) . . . . ?
C2 N3 C17 C16 126.8(3) . . . . ?
C13 N3 C17 C16 -56.2(4) . . . . ?
C15 C16 C17 N3 56.2(4) . . . . ?
